data_7207807
loop_
_publ_author_name
'Feng, Weixu'
'Zhang, Yao'
'L\"u, Xingqiang'
'Hui, Yani'
'Shi, Guoxiang'
'Zou, Dan'
'Song, Jirong'
'Fan, Daidi'
'Wong, Wai-Kwok'
'Jones, Richard A.'

_publ_section_title
;
 Near-infrared (NIR) luminescent homoleptic lanthanide Salen complexes
 Ln4(Salen)4 (Ln = Nd, Yb or Er)
;
_journal_issue 10
_journal_name_full CrystEngComm
_journal_page_first 3456
_journal_paper_doi 10.1039/c2ce06566e
_journal_volume 14
_journal_year 2012
_chemical_formula_sum 'C88 H106 N12 O33 Yb4'
_chemical_formula_weight 2552.01
_chemical_name_systematic
;
?
;
_space_group_IT_number 2
_symmetry_cell_setting triclinic
_symmetry_space_group_name_Hall '-P 1'
_symmetry_space_group_name_H-M 'P -1'
_atom_sites_solution_hydrogens geom
_atom_sites_solution_primary direct
_atom_sites_solution_secondary difmap
_audit_creation_method SHELXL-97
_cell_angle_alpha 111.254(2)
_cell_angle_beta 104.137(2)
_cell_angle_gamma 107.6990(10)
_cell_formula_units_Z 1
_cell_length_a 14.4240(12)
_cell_length_b 14.4630(11)
_cell_length_c 14.633(2)
_cell_measurement_reflns_used 8624
_cell_measurement_temperature 293(2)
_cell_measurement_theta_max 25.94
_cell_measurement_theta_min 2.87
_cell_volume 2485.0(4)
_computing_cell_refinement 'Bruker SAINT'
_computing_data_collection 'Bruker APEX2'
_computing_data_reduction 'Bruker SAINT'
_computing_molecular_graphics 'Bruker SHELXTL'
_computing_publication_material 'Bruker SHELXTL'
_computing_structure_refinement 'SHELXL-97 (Sheldrick, 2008)'
_computing_structure_solution 'SHELXS-97 (Sheldrick, 2008)'
_diffrn_ambient_temperature 293(2)
_diffrn_measured_fraction_theta_full 0.986
_diffrn_measured_fraction_theta_max 0.986
_diffrn_measurement_device_type 'Bruker APEX-II CCD'
_diffrn_measurement_method '\f and \w scans'
_diffrn_radiation_monochromator graphite
_diffrn_radiation_source 'fine-focus sealed tube'
_diffrn_radiation_type MoK\a
_diffrn_radiation_wavelength 0.71073
_diffrn_reflns_av_R_equivalents 0.0280
_diffrn_reflns_av_sigmaI/netI 0.0572
_diffrn_reflns_limit_h_max 17
_diffrn_reflns_limit_h_min -14
_diffrn_reflns_limit_k_max 17
_diffrn_reflns_limit_k_min -17
_diffrn_reflns_limit_l_max 17
_diffrn_reflns_limit_l_min -14
_diffrn_reflns_number 12429
_diffrn_reflns_theta_full 25.00
_diffrn_reflns_theta_max 25.00
_diffrn_reflns_theta_min 2.49
_exptl_absorpt_coefficient_mu 3.814
_exptl_absorpt_correction_T_max 0.4875
_exptl_absorpt_correction_T_min 0.3658
_exptl_absorpt_correction_type multi-scan
_exptl_absorpt_process_details sadabs
_exptl_crystal_colour yellow
_exptl_crystal_density_diffrn 1.705
_exptl_crystal_density_method 'not measured'
_exptl_crystal_description prism
_exptl_crystal_F_000 1262
_exptl_crystal_size_max 0.33
_exptl_crystal_size_mid 0.26
_exptl_crystal_size_min 0.22
_refine_diff_density_max 1.042
_refine_diff_density_min -1.262
_refine_diff_density_rms 0.132
_refine_ls_extinction_method none
_refine_ls_goodness_of_fit_ref 1.044
_refine_ls_hydrogen_treatment constr
_refine_ls_matrix_type full
_refine_ls_number_parameters 618
_refine_ls_number_reflns 8624
_refine_ls_number_restraints 1
_refine_ls_restrained_S_all 1.044
_refine_ls_R_factor_all 0.0532
_refine_ls_R_factor_gt 0.0390
_refine_ls_shift/su_max 0.001
_refine_ls_shift/su_mean 0.000
_refine_ls_structure_factor_coef Fsqd
_refine_ls_weighting_details 'calc w=1/[\s^2^(Fo^2^)+(0.0463P)^2^+3.4830P] where P=(Fo^2^+2Fc^2^)/3'
_refine_ls_weighting_scheme calc
_refine_ls_wR_factor_gt 0.0956
_refine_ls_wR_factor_ref 0.1044
_reflns_number_gt 6764
_reflns_number_total 8624
_reflns_threshold_expression >2sigma(I)
_cod_data_source_file c2ce06566e.txt
_cod_data_source_block 2
_cod_original_sg_symbol_H-M P-1
_cod_database_code 7207807

loop_
_symmetry_equiv_pos_as_xyz
'x, y, z'
'-x, -y, -z'

loop_
_atom_site_label
_atom_site_type_symbol
_atom_site_fract_x
_atom_site_fract_y
_atom_site_fract_z
_atom_site_U_iso_or_equiv
_atom_site_adp_type
_atom_site_occupancy
_atom_site_symmetry_multiplicity
_atom_site_calc_flag
_atom_site_refinement_flags
Yb1 Yb 0.43269(2) 0.96750(2) 0.35973(2) 0.02847(10) Uani 1 1 d .
Yb2 Yb 0.58252(2) 0.83023(2) 0.39910(2) 0.03287(10) Uani 1 1 d .
N1 N 0.3498(5) 0.9168(5) 0.1702(5) 0.0405(14) Uani 1 1 d .
N2 N 0.2454(4) 0.8565(5) 0.2795(5) 0.0370(13) Uani 1 1 d .
N3 N 0.8103(5) 0.7420(5) 0.6419(5) 0.0474(16) Uani 1 1 d .
N4 N 0.7907(5) 0.6442(5) 0.4296(5) 0.0423(15) Uani 1 1 d .
H4B H 0.7666 0.6930 0.4395 0.051 Uiso 1 1 calc R
N5 N 0.8307(5) 1.0270(6) 0.5186(5) 0.0485(16) Uani 1 1 d .
N6 N 0.1820(11) 0.6596(10) 0.8102(9) 0.117(4) Uani 1 1 d D
O1 O 0.6915(4) 0.8572(4) 0.2776(4) 0.0481(13) Uani 1 1 d .
O2 O 0.5270(4) 0.8919(4) 0.2794(3) 0.0362(11) Uani 1 1 d .
O3 O 0.4119(3) 0.8057(3) 0.3654(4) 0.0320(10) Uani 1 1 d .
O4 O 0.4583(4) 0.6636(4) 0.4125(4) 0.0407(12) Uani 1 1 d .
O5 O 0.4549(4) 0.8713(4) 0.6494(4) 0.0395(12) Uani 1 1 d .
O6 O 0.6059(4) 0.8837(4) 0.5813(4) 0.0314(10) Uani 1 1 d .
O7 O 0.6454(4) 0.7044(4) 0.3649(4) 0.0388(11) Uani 1 1 d .
O8 O 0.4726(4) 0.6636(4) 0.2133(4) 0.0440(12) Uani 1 1 d .
O9 O 0.5889(3) 1.0040(3) 0.4841(3) 0.0311(10) Uani 1 1 d .
H9B H 0.6509 1.0636 0.4923 0.037 Uiso 1 1 calc R
O11 O 0.7650(4) 0.9340(4) 0.4992(4) 0.0418(12) Uani 1 1 d .
O12 O 0.7963(5) 1.0860(5) 0.4899(5) 0.0612(16) Uani 1 1 d .
O13 O 0.9253(5) 1.0558(6) 0.5630(6) 0.086(2) Uani 1 1 d .
O14 O 0.1212(10) 0.5687(11) 0.7475(12) 0.205(7) Uani 1 1 d D
O15 O 0.2592(9) 0.7058(11) 0.8015(11) 0.165(5) Uani 1 1 d D
O16 O 0.1604(13) 0.7000(13) 0.8803(11) 0.285(11) Uani 1 1 d D
C1 C 0.7880(7) 0.8447(8) 0.2824(8) 0.069(3) Uani 1 1 d .
H1A H 0.8106 0.8615 0.2316 0.104 Uiso 1 1 calc R
H1B H 0.7752 0.7701 0.2659 0.104 Uiso 1 1 calc R
H1C H 0.8425 0.8940 0.3531 0.104 Uiso 1 1 calc R
C2 C 0.6433(6) 0.8727(6) 0.1943(6) 0.0377(16) Uani 1 1 d .
C3 C 0.6775(7) 0.8746(6) 0.1149(7) 0.055(2) Uani 1 1 d .
H3A H 0.7407 0.8699 0.1169 0.066 Uiso 1 1 calc R
C4 C 0.6168(7) 0.8838(7) 0.0312(6) 0.054(2) Uani 1 1 d .
H4A H 0.6399 0.8851 -0.0225 0.064 Uiso 1 1 calc R
C5 C 0.5239(7) 0.8909(6) 0.0275(6) 0.051(2) Uani 1 1 d .
H5A H 0.4826 0.8935 -0.0304 0.062 Uiso 1 1 calc R
C6 C 0.4899(6) 0.8944(6) 0.1115(6) 0.0401(17) Uani 1 1 d .
C7 C 0.5512(6) 0.8871(5) 0.1958(5) 0.0342(16) Uani 1 1 d .
C8 C 0.3880(6) 0.8941(6) 0.0985(6) 0.0443(18) Uani 1 1 d .
H8A H 0.3443 0.8752 0.0301 0.053 Uiso 1 1 calc R
C9 C 0.2345(6) 0.8902(7) 0.1288(6) 0.052(2) Uani 1 1 d .
H9A H 0.1975 0.8116 0.0770 0.062 Uiso 1 1 calc R
C10 C 0.2036(7) 0.9489(7) 0.0692(7) 0.059(2) Uani 1 1 d .
H10A H 0.2214 0.9295 0.0072 0.071 Uiso 1 1 calc R
H10B H 0.2439 1.0278 0.1151 0.071 Uiso 1 1 calc R
C11 C 0.0856(7) 0.9196(9) 0.0330(8) 0.077(3) Uani 1 1 d .
H11A H 0.0720 0.9691 0.0071 0.093 Uiso 1 1 calc R
H11B H 0.0466 0.8454 -0.0264 0.093 Uiso 1 1 calc R
C12 C 0.0453(8) 0.9256(9) 0.1165(8) 0.078(3) Uani 1 1 d .
H12A H -0.0315 0.8950 0.0841 0.094 Uiso 1 1 calc R
H12B H 0.0716 1.0025 0.1677 0.094 Uiso 1 1 calc R
C13 C 0.0763(6) 0.8645(7) 0.1768(7) 0.059(2) Uani 1 1 d .
H13A H 0.0549 0.8796 0.2365 0.070 Uiso 1 1 calc R
H13B H 0.0405 0.7857 0.1293 0.070 Uiso 1 1 calc R
C14 C 0.1958(6) 0.9032(7) 0.2174(7) 0.050(2) Uani 1 1 d .
H14A H 0.2272 0.9826 0.2653 0.060 Uiso 1 1 calc R
C15 C 0.1877(6) 0.7729(6) 0.2836(6) 0.0428(18) Uani 1 1 d .
H15A H 0.1145 0.7473 0.2521 0.051 Uiso 1 1 calc R
C16 C 0.2272(5) 0.7138(6) 0.3337(6) 0.0375(16) Uani 1 1 d .
C17 C 0.1510(7) 0.6291(7) 0.3374(7) 0.062(2) Uani 1 1 d .
H17A H 0.0812 0.6202 0.3169 0.074 Uiso 1 1 calc R
C18 C 0.1759(7) 0.5594(8) 0.3700(9) 0.073(3) Uani 1 1 d .
H18A H 0.1243 0.5053 0.3737 0.088 Uiso 1 1 calc R
C19 C 0.2801(7) 0.5704(7) 0.3981(7) 0.062(2) Uani 1 1 d .
H19A H 0.2982 0.5236 0.4208 0.074 Uiso 1 1 calc R
C20 C 0.3547(6) 0.6494(6) 0.3921(6) 0.0415(17) Uani 1 1 d .
C21 C 0.3317(6) 0.7269(5) 0.3642(5) 0.0348(16) Uani 1 1 d .
C22 C 0.4802(7) 0.5800(6) 0.4309(7) 0.057(2) Uani 1 1 d .
H22A H 0.4735 0.5840 0.4958 0.086 Uiso 1 1 calc R
H22B H 0.5510 0.5913 0.4372 0.086 Uiso 1 1 calc R
H22C H 0.4306 0.5088 0.3721 0.086 Uiso 1 1 calc R
C23 C 0.3531(6) 0.8428(7) 0.6583(7) 0.055(2) Uani 1 1 d .
H23A H 0.3299 0.7727 0.6573 0.083 Uiso 1 1 calc R
H23B H 0.3019 0.8388 0.5992 0.083 Uiso 1 1 calc R
H23C H 0.3602 0.8980 0.7241 0.083 Uiso 1 1 calc R
C24 C 0.5120(5) 0.8143(5) 0.6716(6) 0.0343(15) Uani 1 1 d .
C25 C 0.4948(6) 0.7557(6) 0.7266(6) 0.047(2) Uani 1 1 d .
H25A H 0.4389 0.7478 0.7486 0.057 Uiso 1 1 calc R
C26 C 0.5615(7) 0.7090(6) 0.7483(6) 0.049(2) Uani 1 1 d .
H26A H 0.5490 0.6675 0.7837 0.059 Uiso 1 1 calc R
C27 C 0.6459(7) 0.7220(6) 0.7192(6) 0.0467(19) Uani 1 1 d .
H27A H 0.6906 0.6908 0.7364 0.056 Uiso 1 1 calc R
C28 C 0.6658(6) 0.7820(6) 0.6636(6) 0.0379(16) Uani 1 1 d .
C29 C 0.5957(5) 0.8263(5) 0.6363(6) 0.0347(16) Uani 1 1 d .
C30 C 0.7570(6) 0.7966(6) 0.6344(6) 0.0418(18) Uani 1 1 d .
H30A H 0.7767 0.8472 0.6096 0.050 Uiso 1 1 calc R
C31 C 0.9049(6) 0.7694(6) 0.6160(6) 0.0464(19) Uani 1 1 d .
H31A H 0.9144 0.8311 0.6001 0.056 Uiso 1 1 calc R
C32 C 1.0044(7) 0.7999(8) 0.7088(7) 0.060(2) Uani 1 1 d .
H32A H 1.0193 0.8671 0.7699 0.073 Uiso 1 1 calc R
H32B H 0.9922 0.7419 0.7292 0.073 Uiso 1 1 calc R
C33 C 1.0984(6) 0.8160(8) 0.6791(8) 0.069(3) Uani 1 1 d .
H33A H 1.1153 0.8790 0.6660 0.083 Uiso 1 1 calc R
H33B H 1.1594 0.8314 0.7383 0.083 Uiso 1 1 calc R
C34 C 1.0775(7) 0.7169(9) 0.5820(8) 0.076(3) Uani 1 1 d .
H34A H 1.0676 0.6557 0.5975 0.092 Uiso 1 1 calc R
H34B H 1.1386 0.7314 0.5635 0.092 Uiso 1 1 calc R
C35 C 0.9807(6) 0.6857(8) 0.4883(7) 0.060(2) Uani 1 1 d .
H35A H 0.9668 0.6183 0.4279 0.072 Uiso 1 1 calc R
H35B H 0.9930 0.7434 0.4675 0.072 Uiso 1 1 calc R
C36 C 0.8853(6) 0.6691(6) 0.5184(6) 0.0445(19) Uani 1 1 d .
H36A H 0.8706 0.6067 0.5336 0.053 Uiso 1 1 calc R
C37 C 0.7407(6) 0.5559(7) 0.3384(7) 0.0467(19) Uani 1 1 d .
H37A H 0.7660 0.5025 0.3260 0.056 Uiso 1 1 calc R
C38 C 0.6479(6) 0.5355(6) 0.2549(6) 0.0399(17) Uani 1 1 d .
C39 C 0.6009(6) 0.4378(6) 0.1577(6) 0.0444(19) Uani 1 1 d .
H39A H 0.6317 0.3890 0.1463 0.053 Uiso 1 1 calc R
C40 C 0.5108(7) 0.4150(6) 0.0808(6) 0.051(2) Uani 1 1 d .
H40A H 0.4800 0.3502 0.0165 0.061 Uiso 1 1 calc R
C41 C 0.4628(6) 0.4872(6) 0.0959(6) 0.0444(18) Uani 1 1 d .
H41A H 0.3998 0.4698 0.0429 0.053 Uiso 1 1 calc R
C42 C 0.5104(6) 0.5844(6) 0.1903(6) 0.0370(16) Uani 1 1 d .
C43 C 0.6035(6) 0.6114(6) 0.2728(6) 0.0403(17) Uani 1 1 d .
C44 C 0.3734(6) 0.6385(7) 0.1362(6) 0.0474(19) Uani 1 1 d .
H44A H 0.3791 0.6251 0.0690 0.071 Uiso 1 1 calc R
H44B H 0.3558 0.6994 0.1606 0.071 Uiso 1 1 calc R
H44C H 0.3189 0.5740 0.1273 0.071 Uiso 1 1 calc R
O17 O 0.182(2) 0.344(2) 0.083(2) 0.204(11) Uiso 0.50 1 d P
O18 O 0.864(3) 0.605(3) 0.157(3) 0.226(13) Uiso 0.50 1 d P
O19 O 0.890(3) 0.543(3) 0.090(3) 0.242(14) Uiso 0.50 1 d P

loop_
_atom_site_aniso_label
_atom_site_aniso_U_11
_atom_site_aniso_U_22
_atom_site_aniso_U_33
_atom_site_aniso_U_23
_atom_site_aniso_U_13
_atom_site_aniso_U_12
Yb1 0.03811(18) 0.02838(17) 0.02841(18) 0.01637(14) 0.01771(14) 0.01880(14)
Yb2 0.04261(19) 0.03216(18) 0.03430(19) 0.01756(15) 0.02009(15) 0.02286(15)
N1 0.048(4) 0.040(3) 0.040(4) 0.023(3) 0.019(3) 0.021(3)
N2 0.040(3) 0.042(4) 0.040(4) 0.025(3) 0.016(3) 0.023(3)
N3 0.054(4) 0.057(4) 0.059(4) 0.035(4) 0.034(4) 0.038(4)
N4 0.045(4) 0.038(4) 0.054(4) 0.022(3) 0.026(3) 0.026(3)
N5 0.044(4) 0.057(4) 0.046(4) 0.023(4) 0.023(3) 0.021(4)
N6 0.115(11) 0.078(8) 0.108(10) -0.001(7) 0.030(9) 0.048(8)
O1 0.052(3) 0.064(4) 0.051(3) 0.031(3) 0.032(3) 0.040(3)
O2 0.054(3) 0.043(3) 0.031(3) 0.023(2) 0.025(2) 0.031(3)
O3 0.041(3) 0.024(2) 0.040(3) 0.019(2) 0.021(2) 0.015(2)
O4 0.044(3) 0.034(3) 0.054(3) 0.027(3) 0.019(3) 0.023(2)
O5 0.040(3) 0.041(3) 0.055(3) 0.031(3) 0.029(3) 0.020(2)
O6 0.045(3) 0.032(2) 0.038(3) 0.024(2) 0.026(2) 0.024(2)
O7 0.048(3) 0.031(3) 0.038(3) 0.012(2) 0.017(2) 0.024(2)
O8 0.049(3) 0.041(3) 0.039(3) 0.015(3) 0.013(3) 0.026(3)
O9 0.039(3) 0.031(2) 0.035(3) 0.021(2) 0.020(2) 0.019(2)
O11 0.040(3) 0.043(3) 0.048(3) 0.027(3) 0.019(3) 0.017(3)
O12 0.064(4) 0.056(4) 0.084(5) 0.047(4) 0.040(3) 0.027(3)
O13 0.049(4) 0.087(5) 0.117(6) 0.052(5) 0.025(4) 0.026(4)
O14 0.155(11) 0.130(10) 0.220(15) -0.019(10) 0.081(11) 0.047(9)
O15 0.114(8) 0.195(13) 0.255(16) 0.153(12) 0.082(10) 0.086(9)
O16 0.271(19) 0.220(16) 0.157(13) -0.064(12) 0.117(13) 0.018(14)
C1 0.072(6) 0.091(7) 0.080(7) 0.047(6) 0.046(6) 0.057(6)
C2 0.042(4) 0.034(4) 0.036(4) 0.015(3) 0.017(3) 0.016(3)
C3 0.064(5) 0.045(5) 0.057(6) 0.017(4) 0.041(5) 0.018(4)
C4 0.081(6) 0.058(5) 0.039(5) 0.028(4) 0.039(5) 0.031(5)
C5 0.081(6) 0.049(5) 0.035(5) 0.022(4) 0.031(4) 0.033(5)
C6 0.057(5) 0.039(4) 0.033(4) 0.020(4) 0.022(4) 0.026(4)
C7 0.049(4) 0.029(4) 0.029(4) 0.015(3) 0.023(3) 0.016(3)
C8 0.067(5) 0.041(4) 0.032(4) 0.022(4) 0.019(4) 0.028(4)
C9 0.052(5) 0.068(6) 0.047(5) 0.035(5) 0.016(4) 0.031(5)
C10 0.071(6) 0.063(6) 0.067(6) 0.046(5) 0.029(5) 0.037(5)
C11 0.080(7) 0.116(9) 0.075(7) 0.065(7) 0.029(6) 0.067(7)
C12 0.068(6) 0.107(9) 0.084(8) 0.059(7) 0.027(6) 0.054(6)
C13 0.051(5) 0.068(6) 0.064(6) 0.038(5) 0.021(5) 0.030(5)
C14 0.053(5) 0.053(5) 0.055(5) 0.031(4) 0.019(4) 0.029(4)
C15 0.040(4) 0.043(4) 0.049(5) 0.022(4) 0.019(4) 0.021(4)
C16 0.040(4) 0.030(4) 0.044(4) 0.020(4) 0.020(4) 0.012(3)
C17 0.049(5) 0.070(6) 0.083(7) 0.048(6) 0.034(5) 0.025(5)
C18 0.057(6) 0.065(6) 0.123(9) 0.067(7) 0.044(6) 0.025(5)
C19 0.069(6) 0.050(5) 0.080(7) 0.044(5) 0.030(5) 0.024(5)
C20 0.053(5) 0.032(4) 0.045(5) 0.024(4) 0.018(4) 0.019(4)
C21 0.047(4) 0.030(4) 0.030(4) 0.014(3) 0.019(3) 0.017(3)
C22 0.076(6) 0.040(5) 0.074(6) 0.036(5) 0.027(5) 0.038(5)
C23 0.042(4) 0.063(6) 0.079(6) 0.039(5) 0.036(5) 0.028(4)
C24 0.036(4) 0.033(4) 0.043(4) 0.022(4) 0.020(3) 0.019(3)
C25 0.064(5) 0.047(5) 0.060(5) 0.034(4) 0.044(5) 0.031(4)
C26 0.073(6) 0.045(5) 0.061(5) 0.039(4) 0.044(5) 0.034(4)
C27 0.069(5) 0.043(4) 0.051(5) 0.032(4) 0.032(4) 0.034(4)
C28 0.047(4) 0.042(4) 0.044(4) 0.028(4) 0.026(4) 0.027(4)
C29 0.045(4) 0.030(4) 0.042(4) 0.022(3) 0.024(4) 0.021(3)
C30 0.053(5) 0.045(4) 0.042(5) 0.027(4) 0.026(4) 0.027(4)
C31 0.053(5) 0.046(5) 0.059(5) 0.034(4) 0.029(4) 0.028(4)
C32 0.055(5) 0.064(6) 0.063(6) 0.028(5) 0.019(5) 0.034(5)
C33 0.036(5) 0.076(7) 0.081(7) 0.030(6) 0.016(5) 0.020(5)
C34 0.042(5) 0.093(8) 0.093(8) 0.035(7) 0.032(5) 0.035(5)
C35 0.043(5) 0.068(6) 0.071(6) 0.031(5) 0.028(5) 0.024(5)
C36 0.041(4) 0.044(5) 0.064(6) 0.030(4) 0.027(4) 0.027(4)
C37 0.059(5) 0.048(5) 0.059(6) 0.033(5) 0.035(5) 0.038(4)
C38 0.045(4) 0.038(4) 0.046(5) 0.020(4) 0.026(4) 0.023(4)
C39 0.061(5) 0.036(4) 0.047(5) 0.019(4) 0.029(4) 0.028(4)
C40 0.085(6) 0.034(4) 0.041(5) 0.015(4) 0.038(5) 0.026(4)
C41 0.055(5) 0.040(4) 0.042(5) 0.019(4) 0.026(4) 0.021(4)
C42 0.050(4) 0.032(4) 0.033(4) 0.013(3) 0.025(4) 0.019(3)
C43 0.052(5) 0.041(4) 0.044(5) 0.023(4) 0.029(4) 0.027(4)
C44 0.046(4) 0.056(5) 0.037(5) 0.016(4) 0.013(4) 0.028(4)

loop_
_atom_type_symbol
_atom_type_description
_atom_type_scat_dispersion_real
_atom_type_scat_dispersion_imag
_atom_type_scat_source
C C 0.0033 0.0016 'International Tables Vol C Tables 4.2.6.8 and 6.1.1.4'
H H 0.0000 0.0000 'International Tables Vol C Tables 4.2.6.8 and 6.1.1.4'
N N 0.0061 0.0033 'International Tables Vol C Tables 4.2.6.8 and 6.1.1.4'
O O 0.0106 0.0060 'International Tables Vol C Tables 4.2.6.8 and 6.1.1.4'
Yb Yb -0.3850 5.5486 'International Tables Vol C Tables 4.2.6.8 and 6.1.1.4'

loop_
_geom_angle_atom_site_label_1
_geom_angle_atom_site_label_2
_geom_angle_atom_site_label_3
_geom_angle
_geom_angle_site_symmetry_1
_geom_angle_site_symmetry_3
O2 Yb1 O9 133.74(15) . 2_676
O2 Yb1 O9 68.99(15) . .
O9 Yb1 O9 72.05(16) 2_676 .
O2 Yb1 O3 69.39(15) . .
O9 Yb1 O3 76.43(15) 2_676 .
O9 Yb1 O3 73.41(15) . .
O2 Yb1 O6 146.85(15) . 2_676
O9 Yb1 O6 70.35(14) 2_676 2_676
O9 Yb1 O6 109.31(16) . 2_676
O3 Yb1 O6 143.38(14) . 2_676
O2 Yb1 N2 115.16(18) . .
O9 Yb1 N2 83.61(17) 2_676 .
O9 Yb1 N2 143.72(17) . .
O3 Yb1 N2 75.01(17) . .
O6 Yb1 N2 86.23(17) 2_676 .
O2 Yb1 N1 74.36(17) . .
O9 Yb1 N1 146.97(18) 2_676 .
O9 Yb1 N1 140.84(17) . .
O3 Yb1 N1 106.24(17) . .
O6 Yb1 N1 93.88(17) 2_676 .
N2 Yb1 N1 66.08(19) . .
O2 Yb1 O5 81.44(15) . 2_676
O9 Yb1 O5 118.03(16) 2_676 2_676
O9 Yb1 O5 83.66(15) . 2_676
O3 Yb1 O5 147.73(15) . 2_676
O6 Yb1 O5 65.66(14) 2_676 2_676
N2 Yb1 O5 132.23(17) . 2_676
N1 Yb1 O5 77.66(18) . 2_676
O2 Yb1 C29 125.33(16) . 2_676
O9 Yb1 C29 93.43(15) 2_676 2_676
O9 Yb1 C29 115.30(17) . 2_676
O3 Yb1 C29 164.27(16) . 2_676
O6 Yb1 C29 23.33(15) 2_676 2_676
N2 Yb1 C29 92.13(18) . 2_676
N1 Yb1 C29 75.72(18) . 2_676
O5 Yb1 C29 47.90(16) 2_676 2_676
O2 Yb1 C14 118.50(19) . .
O9 Yb1 C14 97.20(18) 2_676 .
O9 Yb1 C14 168.43(17) . .
O3 Yb1 C14 100.33(18) . .
O6 Yb1 C14 69.71(19) 2_676 .
N2 Yb1 C14 26.56(19) . .
N1 Yb1 C14 49.8(2) . .
O5 Yb1 C14 105.69(18) 2_676 .
C29 Yb1 C14 68.6(2) 2_676 .
O2 Yb1 Yb2 42.21(11) . .
O9 Yb1 Yb2 91.72(10) 2_676 .
O9 Yb1 Yb2 42.39(10) . .
O3 Yb1 Yb2 41.14(11) . .
O6 Yb1 Yb2 151.34(12) 2_676 .
N2 Yb1 Yb2 114.63(13) . .
N1 Yb1 Yb2 112.13(13) . .
O5 Yb1 Yb2 107.11(11) 2_676 .
C29 Yb1 Yb2 153.16(13) 2_676 .
C14 Yb1 Yb2 136.63(15) . .
O2 Yb1 Yb1 101.86(11) . 2_676
O9 Yb1 Yb1 36.04(11) 2_676 2_676
O9 Yb1 Yb1 36.01(10) . 2_676
O3 Yb1 Yb1 71.24(11) . 2_676
O6 Yb1 Yb1 89.81(11) 2_676 2_676
N2 Yb1 Yb1 115.45(13) . 2_676
N1 Yb1 Yb1 176.12(13) . 2_676
O5 Yb1 Yb1 102.83(12) 2_676 2_676
C29 Yb1 Yb1 107.53(13) 2_676 2_676
C14 Yb1 Yb1 133.11(14) . 2_676
Yb2 Yb1 Yb1 64.007(9) . 2_676
O7 Yb2 O3 128.97(16) . .
O7 Yb2 O2 123.72(16) . .
O3 Yb2 O2 69.10(15) . .
O7 Yb2 O9 156.44(17) . .
O3 Yb2 O9 73.24(15) . .
O2 Yb2 O9 67.63(15) . .
O7 Yb2 O11 76.61(17) . .
O3 Yb2 O11 151.65(16) . .
O2 Yb2 O11 109.32(17) . .
O9 Yb2 O11 80.06(16) . .
O7 Yb2 O6 102.06(16) . .
O3 Yb2 O6 86.63(15) . .
O2 Yb2 O6 133.99(14) . .
O9 Yb2 O6 68.16(14) . .
O11 Yb2 O6 74.58(16) . .
O7 Yb2 O8 66.46(16) . .
O3 Yb2 O8 74.85(15) . .
O2 Yb2 O8 71.67(16) . .
O9 Yb2 O8 134.90(15) . .
O11 Yb2 O8 132.71(16) . .
O6 Yb2 O8 139.92(15) . .
O7 Yb2 O4 72.47(16) . .
O3 Yb2 O4 63.56(14) . .
O2 Yb2 O4 124.69(16) . .
O9 Yb2 O4 120.31(14) . .
O11 Yb2 O4 125.95(16) . .
O6 Yb2 O4 70.09(15) . .
O8 Yb2 O4 69.84(16) . .
O7 Yb2 O1 72.05(16) . .
O3 Yb2 O1 127.16(15) . .
O2 Yb2 O1 61.18(15) . .
O9 Yb2 O1 101.87(15) . .
O11 Yb2 O1 67.29(16) . .
O6 Yb2 O1 141.78(16) . .
O8 Yb2 O1 73.78(16) . .
O4 Yb2 O1 136.72(15) . .
O7 Yb2 C43 20.10(18) . .
O3 Yb2 C43 113.80(17) . .
O2 Yb2 C43 108.35(17) . .
O9 Yb2 C43 170.66(16) . .
O11 Yb2 C43 93.84(18) . .
O6 Yb2 C43 117.24(16) . .
O8 Yb2 C43 46.36(18) . .
O4 Yb2 C43 69.01(16) . .
O1 Yb2 C43 69.09(16) . .
O7 Yb2 Yb1 160.24(13) . .
O3 Yb2 Yb1 41.75(10) . .
O2 Yb2 Yb1 41.22(10) . .
O9 Yb2 Yb1 41.57(11) . .
O11 Yb2 Yb1 117.96(12) . .
O6 Yb2 Yb1 95.08(10) . .
O8 Yb2 Yb1 94.05(11) . .
O4 Yb2 Yb1 104.86(10) . .
O1 Yb2 Yb1 100.25(10) . .
C43 Yb2 Yb1 140.24(14) . .
O7 Yb2 Yb1 137.04(12) . 2_676
O3 Yb2 Yb1 69.64(11) . 2_676
O2 Yb2 Yb1 98.58(10) . 2_676
O9 Yb2 Yb1 34.50(10) . 2_676
O11 Yb2 Yb1 83.01(12) . 2_676
O6 Yb2 Yb1 35.44(10) . 2_676
O8 Yb2 Yb1 144.27(11) . 2_676
O4 Yb2 Yb1 90.58(11) . 2_676
O1 Yb2 Yb1 132.57(11) . 2_676
C43 Yb2 Yb1 152.31(13) . 2_676
Yb1 Yb2 Yb1 61.472(11) . 2_676
C8 N1 C9 115.3(6) . .
C8 N1 Yb1 128.2(5) . .
C9 N1 Yb1 115.7(4) . .
C15 N2 C14 120.3(6) . .
C15 N2 Yb1 132.1(5) . .
C14 N2 Yb1 107.6(4) . .
C30 N3 C31 116.5(6) . .
C37 N4 C36 126.0(6) . .
C37 N4 H4B 117.0 . .
C36 N4 H4B 117.0 . .
O13 N5 O12 121.9(7) . .
O13 N5 O11 119.3(7) . .
O12 N5 O11 118.8(6) . .
O16 N6 O14 115.1(18) . .
O16 N6 O15 122.8(16) . .
O14 N6 O15 122.1(16) . .
C2 O1 C1 116.4(6) . .
C2 O1 Yb2 115.9(4) . .
C1 O1 Yb2 127.3(5) . .
C7 O2 Yb1 134.3(4) . .
C7 O2 Yb2 129.0(4) . .
Yb1 O2 Yb2 96.57(15) . .
C21 O3 Yb2 129.0(4) . .
C21 O3 Yb1 133.4(4) . .
Yb2 O3 Yb1 97.11(15) . .
C20 O4 C22 114.5(6) . .
C20 O4 Yb2 116.0(4) . .
C22 O4 Yb2 129.3(4) . .
C24 O5 C23 116.9(5) . .
C24 O5 Yb1 110.8(3) . 2_676
C23 O5 Yb1 130.8(4) . 2_676
C29 O6 Yb1 114.3(4) . 2_676
C29 O6 Yb2 132.4(4) . .
Yb1 O6 Yb2 107.52(16) 2_676 .
C43 O7 Yb2 125.0(4) . .
C42 O8 C44 117.1(6) . .
C42 O8 Yb2 114.5(4) . .
C44 O8 Yb2 128.1(4) . .
Yb1 O9 Yb1 107.95(16) 2_676 .
Yb1 O9 Yb2 110.34(16) 2_676 .
Yb1 O9 Yb2 96.04(16) . .
Yb1 O9 H9B 113.7 2_676 .
Yb1 O9 H9B 113.7 . .
Yb2 O9 H9B 113.7 . .
N5 O11 Yb2 133.3(5) . .
O1 C1 H1A 109.5 . .
O1 C1 H1B 109.5 . .
H1A C1 H1B 109.5 . .
O1 C1 H1C 109.5 . .
H1A C1 H1C 109.5 . .
H1B C1 H1C 109.5 . .
C3 C2 O1 125.9(7) . .
C3 C2 C7 120.5(7) . .
O1 C2 C7 113.6(6) . .
C2 C3 C4 119.7(8) . .
C2 C3 H3A 120.1 . .
C4 C3 H3A 120.1 . .
C5 C4 C3 120.6(7) . .
C5 C4 H4A 119.7 . .
C3 C4 H4A 119.7 . .
C4 C5 C6 120.5(7) . .
C4 C5 H5A 119.7 . .
C6 C5 H5A 119.7 . .
C7 C6 C5 118.8(7) . .
C7 C6 C8 123.5(6) . .
C5 C6 C8 117.3(7) . .
O2 C7 C6 123.3(6) . .
O2 C7 C2 117.1(6) . .
C6 C7 C2 119.6(6) . .
N1 C8 C6 127.9(7) . .
N1 C8 H8A 116.1 . .
C6 C8 H8A 116.1 . .
N1 C9 C10 115.5(7) . .
N1 C9 C14 109.9(6) . .
C10 C9 C14 112.6(7) . .
N1 C9 H9A 106.0 . .
C10 C9 H9A 106.0 . .
C14 C9 H9A 106.0 . .
C9 C10 C11 111.9(7) . .
C9 C10 H10A 109.2 . .
C11 C10 H10A 109.2 . .
C9 C10 H10B 109.2 . .
C11 C10 H10B 109.2 . .
H10A C10 H10B 107.9 . .
C12 C11 C10 114.3(8) . .
C12 C11 H11A 108.7 . .
C10 C11 H11A 108.7 . .
C12 C11 H11B 108.7 . .
C10 C11 H11B 108.7 . .
H11A C11 H11B 107.6 . .
C11 C12 C13 114.3(8) . .
C11 C12 H12A 108.7 . .
C13 C12 H12A 108.7 . .
C11 C12 H12B 108.7 . .
C13 C12 H12B 108.7 . .
H12A C12 H12B 107.6 . .
C14 C13 C12 109.0(7) . .
C14 C13 H13A 109.9 . .
C12 C13 H13A 109.9 . .
C14 C13 H13B 109.9 . .
C12 C13 H13B 109.9 . .
H13A C13 H13B 108.3 . .
N2 C14 C9 106.9(6) . .
N2 C14 C13 119.1(6) . .
C9 C14 C13 112.0(7) . .
N2 C14 Yb1 45.9(3) . .
C9 C14 Yb1 84.7(4) . .
C13 C14 Yb1 161.9(5) . .
N2 C14 H14A 106.0 . .
C9 C14 H14A 106.0 . .
C13 C14 H14A 106.0 . .
Yb1 C14 H14A 74.4 . .
N2 C15 C16 125.4(7) . .
N2 C15 H15A 117.3 . .
C16 C15 H15A 117.3 . .
C21 C16 C17 118.9(7) . .
C21 C16 C15 123.9(6) . .
C17 C16 C15 116.6(7) . .
C18 C17 C16 122.1(8) . .
C18 C17 H17A 118.9 . .
C16 C17 H17A 118.9 . .
C17 C18 C19 119.2(8) . .
C17 C18 H18A 120.4 . .
C19 C18 H18A 120.4 . .
C20 C19 C18 119.9(8) . .
C20 C19 H19A 120.1 . .
C18 C19 H19A 120.1 . .
C19 C20 O4 124.6(7) . .
C19 C20 C21 121.7(7) . .
O4 C20 C21 113.8(6) . .
O3 C21 C16 124.4(6) . .
O3 C21 C20 117.6(6) . .
C16 C21 C20 118.0(6) . .
O4 C22 H22A 109.5 . .
O4 C22 H22B 109.5 . .
H22A C22 H22B 109.5 . .
O4 C22 H22C 109.5 . .
H22A C22 H22C 109.5 . .
H22B C22 H22C 109.5 . .
O5 C23 H23A 109.5 . .
O5 C23 H23B 109.5 . .
H23A C23 H23B 109.5 . .
O5 C23 H23C 109.5 . .
H23A C23 H23C 109.5 . .
H23B C23 H23C 109.5 . .
C25 C24 O5 125.2(6) . .
C25 C24 C29 121.5(6) . .
O5 C24 C29 113.3(5) . .
C26 C25 C24 118.9(6) . .
C26 C25 H25A 120.5 . .
C24 C25 H25A 120.5 . .
C27 C26 C25 121.5(7) . .
C27 C26 H26A 119.2 . .
C25 C26 H26A 119.2 . .
C26 C27 C28 120.8(7) . .
C26 C27 H27A 119.6 . .
C28 C27 H27A 119.6 . .
C27 C28 C29 118.5(6) . .
C27 C28 C30 120.2(6) . .
C29 C28 C30 121.2(6) . .
O6 C29 C28 123.7(6) . .
O6 C29 C24 117.7(6) . .
C28 C29 C24 118.6(6) . .
O6 C29 Yb1 42.4(3) . 2_676
C28 C29 Yb1 147.5(5) . 2_676
C24 C29 Yb1 82.2(4) . 2_676
N3 C30 C28 121.8(7) . .
N3 C30 H30A 119.1 . .
C28 C30 H30A 119.1 . .
N3 C31 C36 107.6(6) . .
N3 C31 C32 111.0(6) . .
C36 C31 C32 109.7(6) . .
N3 C31 H31A 109.5 . .
C36 C31 H31A 109.5 . .
C32 C31 H31A 109.5 . .
C33 C32 C31 111.3(7) . .
C33 C32 H32A 109.4 . .
C31 C32 H32A 109.4 . .
C33 C32 H32B 109.4 . .
C31 C32 H32B 109.4 . .
H32A C32 H32B 108.0 . .
C34 C33 C32 111.5(8) . .
C34 C33 H33A 109.3 . .
C32 C33 H33A 109.3 . .
C34 C33 H33B 109.3 . .
C32 C33 H33B 109.3 . .
H33A C33 H33B 108.0 . .
C33 C34 C35 111.9(8) . .
C33 C34 H34A 109.2 . .
C35 C34 H34A 109.2 . .
C33 C34 H34B 109.2 . .
C35 C34 H34B 109.2 . .
H34A C34 H34B 107.9 . .
C34 C35 C36 109.8(7) . .
C34 C35 H35A 109.7 . .
C36 C35 H35A 109.7 . .
C34 C35 H35B 109.7 . .
C36 C35 H35B 109.7 . .
H35A C35 H35B 108.2 . .
N4 C36 C31 108.2(6) . .
N4 C36 C35 110.8(6) . .
C31 C36 C35 112.1(6) . .
N4 C36 H36A 108.6 . .
C31 C36 H36A 108.6 . .
C35 C36 H36A 108.6 . .
N4 C37 C38 123.6(7) . .
N4 C37 H37A 118.2 . .
C38 C37 H37A 118.2 . .
C39 C38 C43 121.0(7) . .
C39 C38 C37 119.1(7) . .
C43 C38 C37 119.9(7) . .
C40 C39 C38 119.7(7) . .
C40 C39 H39A 120.2 . .
C38 C39 H39A 120.2 . .
C39 C40 C41 121.3(7) . .
C39 C40 H40A 119.4 . .
C41 C40 H40A 119.4 . .
C42 C41 C40 119.1(8) . .
C42 C41 H41A 120.5 . .
C40 C41 H41A 120.5 . .
C41 C42 O8 124.5(7) . .
C41 C42 C43 121.7(7) . .
O8 C42 C43 113.8(6) . .
O7 C43 C42 120.2(6) . .
O7 C43 C38 122.5(7) . .
C42 C43 C38 117.2(7) . .
O7 C43 Yb2 34.9(3) . .
C42 C43 Yb2 85.3(4) . .
C38 C43 Yb2 157.4(6) . .
O8 C44 H44A 109.5 . .
O8 C44 H44B 109.5 . .
H44A C44 H44B 109.5 . .
O8 C44 H44C 109.5 . .
H44A C44 H44C 109.5 . .
H44B C44 H44C 109.5 . .

loop_
_geom_bond_atom_site_label_1
_geom_bond_atom_site_label_2
_geom_bond_distance
_geom_bond_site_symmetry_2
Yb1 O2 2.276(4) .
Yb1 O9 2.288(4) 2_676
Yb1 O9 2.290(4) .
Yb1 O3 2.302(4) .
Yb1 O6 2.303(4) 2_676
Yb1 N2 2.388(6) .
Yb1 N1 2.456(6) .
Yb1 O5 2.473(4) 2_676
Yb1 C29 3.114(6) 2_676
Yb1 C14 3.172(8) .
Yb1 Yb2 3.4313(4) .
Yb1 Yb1 3.7020(8) 2_676
Yb2 O7 2.224(4) .
Yb2 O3 2.275(4) .
Yb2 O2 2.320(4) .
Yb2 O9 2.326(4) .
Yb2 O11 2.334(5) .
Yb2 O6 2.392(4) .
Yb2 O8 2.556(5) .
Yb2 O4 2.636(5) .
Yb2 O1 2.698(5) .
Yb2 C43 3.185(7) .
Yb2 Yb1 3.7874(5) 2_676
N1 C8 1.285(9) .
N1 C9 1.494(9) .
N2 C15 1.274(9) .
N2 C14 1.488(9) .
N3 C30 1.271(9) .
N3 C31 1.483(9) .
N4 C37 1.290(9) .
N4 C36 1.476(9) .
N4 H4B 0.8600 .
N5 O13 1.218(8) .
N5 O12 1.251(8) .
N5 O11 1.267(8) .
N6 O16 1.150(15) .
N6 O14 1.171(14) .
N6 O15 1.175(15) .
O1 C2 1.378(8) .
O1 C1 1.446(9) .
O2 C7 1.337(7) .
O3 C21 1.345(8) .
O4 C20 1.383(8) .
O4 C22 1.436(8) .
O5 C24 1.392(8) .
O5 C23 1.451(8) .
O5 Yb1 2.473(4) 2_676
O6 C29 1.353(7) .
O6 Yb1 2.303(4) 2_676
O7 C43 1.336(8) .
O8 C42 1.383(8) .
O8 C44 1.431(8) .
O9 Yb1 2.288(4) 2_676
O9 H9B 0.9800 .
C1 H1A 0.9600 .
C1 H1B 0.9600 .
C1 H1C 0.9600 .
C2 C3 1.375(9) .
C2 C7 1.411(9) .
C3 C4 1.395(12) .
C3 H3A 0.9300 .
C4 C5 1.364(11) .
C4 H4A 0.9300 .
C5 C6 1.421(9) .
C5 H5A 0.9300 .
C6 C7 1.390(10) .
C6 C8 1.433(10) .
C8 H8A 0.9300 .
C9 C10 1.501(10) .
C9 C14 1.507(10) .
C9 H9A 0.9800 .
C10 C11 1.521(11) .
C10 H10A 0.9700 .
C10 H10B 0.9700 .
C11 C12 1.462(12) .
C11 H11A 0.9700 .
C11 H11B 0.9700 .
C12 C13 1.541(11) .
C12 H12A 0.9700 .
C12 H12B 0.9700 .
C13 C14 1.520(11) .
C13 H13A 0.9700 .
C13 H13B 0.9700 .
C14 H14A 0.9800 .
C15 C16 1.463(10) .
C15 H15A 0.9300 .
C16 C21 1.395(10) .
C16 C17 1.403(10) .
C17 C18 1.363(12) .
C17 H17A 0.9300 .
C18 C19 1.400(12) .
C18 H18A 0.9300 .
C19 C20 1.358(10) .
C19 H19A 0.9300 .
C20 C21 1.423(9) .
C22 H22A 0.9600 .
C22 H22B 0.9600 .
C22 H22C 0.9600 .
C23 H23A 0.9600 .
C23 H23B 0.9600 .
C23 H23C 0.9600 .
C24 C25 1.375(9) .
C24 C29 1.413(9) .
C25 C26 1.372(10) .
C25 H25A 0.9300 .
C26 C27 1.368(10) .
C26 H26A 0.9300 .
C27 C28 1.403(9) .
C27 H27A 0.9300 .
C28 C29 1.405(9) .
C28 C30 1.459(9) .
C29 Yb1 3.114(6) 2_676
C30 H30A 0.9300 .
C31 C36 1.508(10) .
C31 C32 1.526(11) .
C31 H31A 0.9800 .
C32 C33 1.501(11) .
C32 H32A 0.9700 .
C32 H32B 0.9700 .
C33 C34 1.488(12) .
C33 H33A 0.9700 .
C33 H33B 0.9700 .
C34 C35 1.506(12) .
C34 H34A 0.9700 .
C34 H34B 0.9700 .
C35 C36 1.521(10) .
C35 H35A 0.9700 .
C35 H35B 0.9700 .
C36 H36A 0.9800 .
C37 C38 1.439(11) .
C37 H37A 0.9300 .
C38 C39 1.403(10) .
C38 C43 1.408(9) .
C39 C40 1.349(11) .
C39 H39A 0.9300 .
C40 C41 1.402(10) .
C40 H40A 0.9300 .
C41 C42 1.378(10) .
C41 H41A 0.9300 .
C42 C43 1.402(10) .
C44 H44A 0.9600 .
C44 H44B 0.9600 .
C44 H44C 0.9600 .
O18 O19 1.29(4) .
